data_7228652
loop_
_publ_author_name
'Kumar, Robin'
'Thirupathi, Natesan'

_publ_section_title
;
 Syntheses, characterisation, and catalytic role of (\h5-C5Me5)Rh(iii)
 guanidinato complexes in transfer hydrogenation (TH) and
 TH--etherification
;
_journal_issue 54
_journal_name_full 'RSC Adv.'
_journal_page_first 33890
_journal_paper_doi 10.1039/C7RA04152G
_journal_volume 7
_journal_year 2017
_chemical_formula_moiety 'C19 H14 Cl3 N3'
_chemical_formula_sum 'C19 H14 Cl3 N3'
_chemical_formula_weight 390.68
_chemical_name_systematic
; 
 ? 
;
_space_group_IT_number 56
_symmetry_cell_setting orthorhombic
_symmetry_space_group_name_Hall '-P 2ab 2ac'
_symmetry_space_group_name_H-M 'P c c n'
_atom_sites_solution_hydrogens geom
_atom_sites_solution_primary direct
_atom_sites_solution_secondary difmap
_audit_block_doi 10.5517/ccdc.csd.cc1nn1x8
_audit_creation_method SHELXL-97
_audit_update_record
;
2017-03-17 deposited with the CCDC.
2017-06-15 downloaded from the CCDC.
;
_cell_angle_alpha 90.00
_cell_angle_beta 90.00
_cell_angle_gamma 90.00
_cell_formula_units_Z 8
_cell_length_a 11.728(6)
_cell_length_b 36.452(17)
_cell_length_c 9.417(5)
_cell_measurement_reflns_used 45938
_cell_measurement_temperature 298(2)
_cell_measurement_theta_max 25.22
_cell_measurement_theta_min 1.12
_cell_volume 4026(4)
_computing_molecular_graphics Olex2
_computing_publication_material 'WINGX V1.80.01'
_computing_structure_refinement 'SHELXL-97 (Sheldrick, 1997)'
_computing_structure_solution 'SHELXS-97 (Sheldrick, 1990)'
_diffrn_ambient_temperature 298(2)
_diffrn_measured_fraction_theta_full 0.983
_diffrn_measured_fraction_theta_max 0.983
_diffrn_measurement_device_type 'Bruker CCD APEX 2'
_diffrn_measurement_method hemisphere
_diffrn_radiation_monochromator graphite
_diffrn_radiation_source 'fine-focus sealed tube'
_diffrn_radiation_type MoK\a
_diffrn_radiation_wavelength 0.71073
_diffrn_reflns_av_R_equivalents 0.1364
_diffrn_reflns_av_sigmaI/netI 0.0600
_diffrn_reflns_limit_h_max 13
_diffrn_reflns_limit_h_min -13
_diffrn_reflns_limit_k_max 43
_diffrn_reflns_limit_k_min -43
_diffrn_reflns_limit_l_max 11
_diffrn_reflns_limit_l_min -11
_diffrn_reflns_number 44726
_diffrn_reflns_theta_full 25.22
_diffrn_reflns_theta_max 25.22
_diffrn_reflns_theta_min 1.12
_exptl_absorpt_coefficient_mu 0.461
_exptl_absorpt_correction_T_max 0.9908
_exptl_absorpt_correction_T_min 0.8741
_exptl_crystal_colour Colourless
_exptl_crystal_density_diffrn 1.289
_exptl_crystal_density_method 'not measured'
_exptl_crystal_description Rectangular
_exptl_crystal_F_000 1600
_exptl_crystal_size_max 0.30
_exptl_crystal_size_mid 0.02
_exptl_crystal_size_min 0.02
_refine_diff_density_max 0.808
_refine_diff_density_min -0.450
_refine_diff_density_rms 0.099
_refine_ls_extinction_method none
_refine_ls_goodness_of_fit_ref 1.125
_refine_ls_hydrogen_treatment mixed
_refine_ls_matrix_type full
_refine_ls_number_parameters 226
_refine_ls_number_reflns 3573
_refine_ls_number_restraints 0
_refine_ls_restrained_S_all 1.125
_refine_ls_R_factor_all 0.1807
_refine_ls_R_factor_gt 0.1017
_refine_ls_shift/su_max 0.000
_refine_ls_shift/su_mean 0.000
_refine_ls_structure_factor_coef Fsqd
_refine_ls_weighting_details 'calc w=1/[\s^2^(Fo^2^)+(0.1853P)^2^+4.6427P] where P=(Fo^2^+2Fc^2^)/3'
_refine_ls_weighting_scheme calc
_refine_ls_wR_factor_gt 0.2944
_refine_ls_wR_factor_ref 0.3607
_reflns_number_gt 1928
_reflns_number_total 3573
_reflns_threshold_expression >2sigma(I)
_cod_data_source_file c7ra04152g2.cif
_cod_data_source_block L6
_cod_depositor_comments
;
The following automatic conversions were performed:

'_symmetry_cell_setting' value 'Orthorhombic' changed to
'orthorhombic' according to
/home/data/users/saulius/crontab/automatic-downloads/rss-feeds/RSC/lib/dictionaries/cif_core.dic
dictionary named 'cif_core.dic' version 2.4.2 from 2011-04-26.

Automatic conversion script
Id: cif_fix_values 4973 2017-02-22 13:04:09Z antanas 
;
_cod_original_cell_volume 4026(3)
_cod_original_sg_symbol_H-M Pccn
_cod_database_code 7228652

loop_
_symmetry_equiv_pos_as_xyz
'x, y, z'
'-x+1/2, -y+1/2, z'
'x+1/2, -y, -z+1/2'
'-x, y+1/2, -z+1/2'
'-x, -y, -z'
'x-1/2, y-1/2, -z'
'-x-1/2, y, z-1/2'
'x, -y-1/2, z-1/2'

loop_
_atom_site_label
_atom_site_type_symbol
_atom_site_fract_x
_atom_site_fract_y
_atom_site_fract_z
_atom_site_U_iso_or_equiv
_atom_site_adp_type
_atom_site_occupancy
_atom_site_symmetry_multiplicity
_atom_site_calc_flag
_atom_site_refinement_flags
C1 C 0.7238(5) 0.10089(16) 0.1012(6) 0.0422(15) Uani 1 1 d .
C2 C 0.5525(5) 0.11320(17) -0.0199(5) 0.0422(15) Uani 1 1 d .
C3 C 0.5132(6) 0.13472(19) -0.1322(7) 0.0534(18) Uani 1 1 d .
H3 H 0.5647 0.1440 -0.1983 0.064 Uiso 1 1 calc R
C4 C 0.3974(7) 0.1424(2) -0.1462(8) 0.068(2) Uani 1 1 d .
H4 H 0.3714 0.1567 -0.2215 0.081 Uiso 1 1 calc R
C5 C 0.3226(6) 0.1289(2) -0.0483(8) 0.070(2) Uani 1 1 d .
C6 C 0.3577(7) 0.1086(2) 0.0638(8) 0.069(2) Uani 1 1 d .
H6 H 0.3057 0.1001 0.1307 0.083 Uiso 1 1 calc R
C7 C 0.4740(6) 0.1007(2) 0.0768(7) 0.0593(19) Uani 1 1 d .
H7 H 0.4988 0.0866 0.1531 0.071 Uiso 1 1 calc R
C8 C 0.8481(6) 0.05276(18) 0.0016(6) 0.0494(16) Uani 1 1 d .
C9 C 0.7700(7) 0.0277(2) -0.0397(8) 0.068(2) Uani 1 1 d .
H9 H 0.6966 0.0282 -0.0026 0.082 Uiso 1 1 calc R
C10 C 0.8013(9) 0.0011(2) -0.1395(10) 0.088(3) Uani 1 1 d .
H10 H 0.7480 -0.0161 -0.1699 0.106 Uiso 1 1 calc R
C11 C 0.9104(11) 0.0003(3) -0.1926(8) 0.089(3) Uani 1 1 d .
C12 C 0.9878(9) 0.0258(3) -0.1504(9) 0.080(3) Uani 1 1 d .
H12 H 1.0613 0.0256 -0.1875 0.096 Uiso 1 1 calc R
C13 C 0.9570(7) 0.0518(2) -0.0534(7) 0.063(2) Uani 1 1 d .
H13 H 1.0103 0.0691 -0.0239 0.075 Uiso 1 1 calc R
C14 C 0.6574(5) 0.15361(18) 0.2406(6) 0.0450(15) Uani 1 1 d .
C15 C 0.6714(7) 0.1802(2) 0.1356(7) 0.062(2) Uani 1 1 d .
H15 H 0.7069 0.1739 0.0508 0.075 Uiso 1 1 calc R
C16 C 0.6337(9) 0.2156(2) 0.1549(8) 0.085(3) Uani 1 1 d .
H16 H 0.6439 0.2330 0.0839 0.102 Uiso 1 1 calc R
C17 C 0.5812(9) 0.2248(2) 0.2790(9) 0.083(3) Uani 1 1 d .
C18 C 0.5640(7) 0.1990(2) 0.3852(8) 0.076(2) Uani 1 1 d .
H18 H 0.5279 0.2056 0.4694 0.091 Uiso 1 1 calc R
C19 C 0.6012(6) 0.1634(2) 0.3645(7) 0.0575(18) Uani 1 1 d .
H19 H 0.5884 0.1459 0.4343 0.069 Uiso 1 1 calc R
Cl1 Cl 0.1773(2) 0.13877(10) -0.0674(3) 0.1182(12) Uani 1 1 d .
Cl2 Cl 0.9458(4) -0.03386(10) -0.3151(3) 0.1506(18) Uani 1 1 d .
Cl3 Cl 0.5371(4) 0.26941(8) 0.3040(3) 0.1610(18) Uani 1 1 d .
N1 N 0.6683(4) 0.10304(14) -0.0172(4) 0.0418(13) Uani 1 1 d .
N2 N 0.8202(4) 0.07962(15) 0.1050(5) 0.0527(15) Uani 1 1 d .
H2 H 0.8667 0.0828 0.1746 0.063 Uiso 1 1 calc R
N3 N 0.7018(4) 0.11786(14) 0.2279(5) 0.0467(13) Uani 1 1 d .
H3A H 0.7160 0.1059 0.3047 0.056 Uiso 1 1 calc R

loop_
_atom_site_aniso_label
_atom_site_aniso_U_11
_atom_site_aniso_U_22
_atom_site_aniso_U_33
_atom_site_aniso_U_23
_atom_site_aniso_U_13
_atom_site_aniso_U_12
C1 0.042(4) 0.044(3) 0.041(3) 0.001(3) 0.010(3) -0.001(3)
C2 0.047(4) 0.053(4) 0.027(3) -0.008(3) -0.006(3) -0.001(3)
C3 0.055(5) 0.062(4) 0.043(3) -0.002(3) -0.003(3) 0.002(3)
C4 0.071(6) 0.076(5) 0.055(4) 0.004(4) -0.023(4) 0.016(4)
C5 0.049(5) 0.094(6) 0.066(5) -0.012(4) -0.005(4) 0.000(4)
C6 0.058(5) 0.095(6) 0.056(4) -0.011(4) -0.001(4) -0.005(4)
C7 0.063(5) 0.072(5) 0.043(3) 0.002(3) -0.006(3) -0.006(4)
C8 0.058(4) 0.050(4) 0.041(3) 0.001(3) -0.003(3) 0.011(3)
C9 0.058(5) 0.065(5) 0.082(5) -0.019(4) -0.012(4) 0.018(4)
C10 0.087(7) 0.074(6) 0.104(7) -0.031(5) -0.042(6) 0.016(5)
C11 0.122(9) 0.091(7) 0.055(4) -0.004(5) 0.000(5) 0.060(7)
C12 0.082(6) 0.078(6) 0.079(5) 0.020(5) 0.027(5) 0.029(5)
C13 0.067(5) 0.052(4) 0.069(4) 0.009(4) 0.009(4) 0.014(4)
C14 0.048(4) 0.053(4) 0.034(3) -0.008(3) -0.009(3) 0.005(3)
C15 0.091(6) 0.052(4) 0.043(3) -0.002(3) 0.006(4) -0.002(4)
C16 0.146(9) 0.048(5) 0.060(5) -0.001(4) -0.017(5) 0.007(5)
C17 0.122(8) 0.058(5) 0.069(5) -0.015(4) -0.023(5) 0.025(5)
C18 0.084(6) 0.085(6) 0.058(4) -0.026(4) 0.002(4) 0.020(5)
C19 0.057(5) 0.063(5) 0.052(4) -0.007(3) -0.005(3) 0.004(4)
Cl1 0.0550(15) 0.175(3) 0.125(2) -0.0188(19) -0.0165(14) 0.0191(16)
Cl2 0.224(4) 0.140(3) 0.0878(17) -0.0511(17) -0.031(2) 0.108(3)
Cl3 0.291(5) 0.0826(19) 0.110(2) -0.0260(16) -0.025(2) 0.083(3)
N1 0.048(3) 0.050(3) 0.027(2) -0.001(2) -0.001(2) 0.004(2)
N2 0.049(3) 0.065(4) 0.044(3) -0.006(3) -0.012(2) 0.012(3)
N3 0.056(3) 0.054(3) 0.030(2) -0.001(2) -0.005(2) 0.006(3)

loop_
_atom_type_symbol
_atom_type_description
_atom_type_scat_dispersion_real
_atom_type_scat_dispersion_imag
_atom_type_scat_source
C C 0.0033 0.0016 'International Tables Vol C Tables 4.2.6.8 and 6.1.1.4'
H H 0.0000 0.0000 'International Tables Vol C Tables 4.2.6.8 and 6.1.1.4'
Cl Cl 0.1484 0.1585 'International Tables Vol C Tables 4.2.6.8 and 6.1.1.4'
N N 0.0061 0.0033 'International Tables Vol C Tables 4.2.6.8 and 6.1.1.4'

loop_
_geom_angle_atom_site_label_1
_geom_angle_atom_site_label_2
_geom_angle_atom_site_label_3
_geom_angle
N1 C1 N3 129.0(6)
N1 C1 N2 118.2(5)
N3 C1 N2 112.9(5)
C7 C2 C3 117.9(6)
C7 C2 N1 123.2(6)
C3 C2 N1 118.7(5)
C4 C3 C2 120.5(7)
C4 C3 H3 119.8
C2 C3 H3 119.8
C5 C4 C3 119.3(7)
C5 C4 H4 120.3
C3 C4 H4 120.3
C6 C5 C4 121.9(7)
C6 C5 Cl1 119.3(7)
C4 C5 Cl1 118.8(6)
C5 C6 C7 118.5(7)
C5 C6 H6 120.8
C7 C6 H6 120.8
C2 C7 C6 121.9(7)
C2 C7 H7 119.1
C6 C7 H7 119.1
C9 C8 C13 120.2(7)
C9 C8 N2 120.5(6)
C13 C8 N2 119.3(6)
C8 C9 C10 119.0(8)
C8 C9 H9 120.5
C10 C9 H9 120.5
C11 C10 C9 120.2(9)
C11 C10 H10 119.9
C9 C10 H10 119.9
C12 C11 C10 120.0(8)
C12 C11 Cl2 121.5(9)
C10 C11 Cl2 118.5(10)
C11 C12 C13 119.7(9)
C11 C12 H12 120.2
C13 C12 H12 120.2
C12 C13 C8 120.9(8)
C12 C13 H13 119.5
C8 C13 H13 119.5
C19 C14 C15 118.2(6)
C19 C14 N3 119.1(6)
C15 C14 N3 122.6(6)
C16 C15 C14 121.4(7)
C16 C15 H15 119.3
C14 C15 H15 119.3
C17 C16 C15 119.4(7)
C17 C16 H16 120.3
C15 C16 H16 120.3
C16 C17 C18 121.0(7)
C16 C17 Cl3 119.1(7)
C18 C17 Cl3 119.9(7)
C19 C18 C17 119.3(7)
C19 C18 H18 120.4
C17 C18 H18 120.4
C18 C19 C14 120.7(7)
C18 C19 H19 119.6
C14 C19 H19 119.6
C1 N1 C2 121.1(5)
C1 N2 C8 124.2(5)
C1 N2 H2 117.9
C8 N2 H2 117.9
C1 N3 C14 124.2(5)
C1 N3 H3A 117.9
C14 N3 H3A 117.9

loop_
_geom_bond_atom_site_label_1
_geom_bond_atom_site_label_2
_geom_bond_distance
C1 N1 1.294(7)
C1 N3 1.368(7)
C1 N2 1.371(8)
C2 C7 1.373(9)
C2 C3 1.396(8)
C2 N1 1.407(8)
C3 C4 1.393(10)
C3 H3 0.9300
C4 C5 1.366(11)
C4 H4 0.9300
C5 C6 1.353(11)
C5 Cl1 1.751(8)
C6 C7 1.400(11)
C6 H6 0.9300
C7 H7 0.9300
C8 C9 1.350(10)
C8 C13 1.379(10)
C8 N2 1.419(8)
C9 C10 1.401(11)
C9 H9 0.9300
C10 C11 1.374(14)
C10 H10 0.9300
C11 C12 1.360(14)
C11 Cl2 1.747(9)
C12 C13 1.365(11)
C12 H12 0.9300
C13 H13 0.9300
C14 C19 1.386(9)
C14 C15 1.395(9)
C14 N3 1.408(8)
C15 C16 1.375(10)
C15 H15 0.9300
C16 C17 1.364(12)
C16 H16 0.9300
C17 C18 1.388(12)
C17 Cl3 1.721(8)
C18 C19 1.383(10)
C18 H18 0.9300
C19 H19 0.9300
N2 H2 0.8600
N3 H3A 0.8600

loop_
_geom_torsion_atom_site_label_1
_geom_torsion_atom_site_label_2
_geom_torsion_atom_site_label_3
_geom_torsion_atom_site_label_4
_geom_torsion
C7 C2 C3 C4 -1.3(9)
N1 C2 C3 C4 173.8(6)
C2 C3 C4 C5 0.4(11)
C3 C4 C5 C6 1.1(12)
C3 C4 C5 Cl1 -179.9(6)
C4 C5 C6 C7 -1.5(12)
Cl1 C5 C6 C7 179.5(6)
C3 C2 C7 C6 0.9(10)
N1 C2 C7 C6 -174.0(6)
C5 C6 C7 C2 0.5(11)
C13 C8 C9 C10 -0.3(11)
N2 C8 C9 C10 -178.5(7)
C8 C9 C10 C11 0.9(13)
C9 C10 C11 C12 -1.3(14)
C9 C10 C11 Cl2 179.2(7)
C10 C11 C12 C13 1.2(13)
Cl2 C11 C12 C13 -179.4(6)
C11 C12 C13 C8 -0.7(12)
C9 C8 C13 C12 0.2(10)
N2 C8 C13 C12 178.4(6)
C19 C14 C15 C16 1.8(11)
N3 C14 C15 C16 -175.6(7)
C14 C15 C16 C17 -0.2(13)
C15 C16 C17 C18 -0.8(15)
C15 C16 C17 Cl3 178.6(7)
C16 C17 C18 C19 0.2(14)
Cl3 C17 C18 C19 -179.2(7)
C17 C18 C19 C14 1.5(12)
C15 C14 C19 C18 -2.4(10)
N3 C14 C19 C18 175.1(7)
N3 C1 N1 C2 -23.4(10)
N2 C1 N1 C2 158.1(6)
C7 C2 N1 C1 -41.3(9)
C3 C2 N1 C1 143.8(6)
N1 C1 N2 C8 -16.6(9)
N3 C1 N2 C8 164.8(6)
C9 C8 N2 C1 -48.7(9)
C13 C8 N2 C1 133.1(7)
N1 C1 N3 C14 -35.6(10)
N2 C1 N3 C14 142.9(6)
C19 C14 N3 C1 157.2(6)
C15 C14 N3 C1 -25.3(10)
